data_7714878
loop_
_publ_author_name
'Stankovi&#x107;, Mia'
'Kljun, Jakob'
'Stevanovi&#x107;, Nevena Lj'
'Lazic, Jelena'
'Skaro Bogojevic, Sanja'
'Vojnovic, Sandra'
'Zlatar, Matija'
'Nikodinovic-Runic, Jasmina'
'Turel, Iztok'
'Djuran, Milo&#x161; I'
'Gli&#x161;i&#x107;, Biljana &#x110;'

_publ_section_title
;
 Silver(I) complexes containing antifungal azoles: significant improvement
 of the anti-<i>Candida</i> potential of the azole drug after its
 coordination to the silver(I) ion.
;
_journal_issue 5
_journal_name_full 'Dalton transactions (Cambridge, England : 2003)'
_journal_page_first 2218
_journal_page_last 2230
_journal_paper_doi 10.1039/d3dt03010e
_journal_volume 53
_journal_year 2024
_chemical_formula_moiety 'F6 Sb, C36 H30 Ag Cl6 N4 O2'
_chemical_formula_sum 'C36 H30 Ag Cl6 F6 N4 O2 Sb'
_chemical_formula_weight 1106.96
_space_group_crystal_system monoclinic
_space_group_IT_number 14
_space_group_name_Hall '-P 2yn'
_space_group_name_H-M_alt 'P 1 21/n 1'
_atom_sites_solution_hydrogens geom
_atom_sites_solution_primary dual
_audit_creation_date 2023-06-29
_audit_creation_method
;
Olex2 1.3
(compiled 2020.11.12 svn.r5f609507 for OlexSys, GUI svn.r6408)
;
_audit_update_record
;
2023-10-17 deposited with the CCDC.	2023-12-05 downloaded from the CCDC.
;
_cell_angle_alpha 90
_cell_angle_beta 118.245(9)
_cell_angle_gamma 90
_cell_formula_units_Z 2
_cell_length_a 15.8651(10)
_cell_length_b 9.0452(4)
_cell_length_c 16.4734(12)
_cell_measurement_reflns_used 5006
_cell_measurement_temperature 150.00(10)
_cell_measurement_theta_max 29.2470
_cell_measurement_theta_min 3.3920
_cell_volume 2082.5(3)
_computing_cell_refinement 'CrysAlisPro 1.171.40.68a (Rigaku OD, 2019)'
_computing_data_collection 'CrysAlisPro 1.171.40.68a (Rigaku OD, 2019)'
_computing_data_reduction 'CrysAlisPro 1.171.40.68a (Rigaku OD, 2019)'
_computing_molecular_graphics 'Olex2 1.3 (Dolomanov et al., 2009)'
_computing_publication_material 'Olex2 1.3 (Dolomanov et al., 2009)'
_computing_structure_refinement 'SHELXL 2018/3 (Sheldrick, 2015)'
_computing_structure_solution 'SHELXT 2018/2 (Sheldrick, 2018)'
_diffrn_ambient_environment N~2~
_diffrn_ambient_temperature 150.00(10)
_diffrn_detector 'CCD plate'
_diffrn_detector_area_resol_mean 10.4933
_diffrn_detector_type Atlas
_diffrn_measured_fraction_theta_full 1.000
_diffrn_measured_fraction_theta_max 0.984
_diffrn_measurement_details
;
List of Runs (angles in degrees, time in seconds):

  # Type    Start    End  Width  t~exp~   \w     \q     \k     \f   Frames
#--------------------------------------------------------------------------
  1  \w    -64.00  35.00   1.00   82.33    --   10.78 -37.00 -60.00   99
  2  \w    -44.00  21.00   1.00   82.33    --  -11.09  77.00-150.00   65
  3  \w    -15.00  30.00   1.00   82.33    --  -11.09 -99.00 -30.00   45
  4  \w    -83.00  17.00   1.00   82.33    --  -11.09 -57.00-120.00  100
  5  \w     39.00  66.00   1.00   82.33    --   10.78 178.00-180.00   27
;
_diffrn_measurement_device 'four-circle diffractometer'
_diffrn_measurement_device_type 'SuperNova, Dual, Cu at home/near, Atlas'
_diffrn_measurement_method '\w scans'
_diffrn_orient_matrix_type 'CrysAlisPro convention (1999,Acta A55,543-557)'
_diffrn_orient_matrix_UB_11 -0.0298781000
_diffrn_orient_matrix_UB_12 -0.0045744000
_diffrn_orient_matrix_UB_13 -0.0483301000
_diffrn_orient_matrix_UB_21 0.0000321000
_diffrn_orient_matrix_UB_22 0.0782122000
_diffrn_orient_matrix_UB_23 -0.0031068000
_diffrn_orient_matrix_UB_31 0.0410188000
_diffrn_orient_matrix_UB_32 -0.0033880000
_diffrn_orient_matrix_UB_33 -0.0065926000
_diffrn_radiation_monochromator mirror
_diffrn_radiation_probe x-ray
_diffrn_radiation_type 'Mo K\a'
_diffrn_radiation_wavelength 0.71073
_diffrn_reflns_av_R_equivalents 0.0365
_diffrn_reflns_av_unetI/netI 0.0384
_diffrn_reflns_Laue_measured_fraction_full 1.000
_diffrn_reflns_Laue_measured_fraction_max 0.984
_diffrn_reflns_limit_h_max 20
_diffrn_reflns_limit_h_min -20
_diffrn_reflns_limit_k_max 11
_diffrn_reflns_limit_k_min -11
_diffrn_reflns_limit_l_max 21
_diffrn_reflns_limit_l_min -20
_diffrn_reflns_number 17804
_diffrn_reflns_point_group_measured_fraction_full 1.000
_diffrn_reflns_point_group_measured_fraction_max 0.984
_diffrn_reflns_theta_full 25.242
_diffrn_reflns_theta_max 27.483
_diffrn_reflns_theta_min 2.455
_diffrn_source 'micro-focus sealed X-ray tube'
_diffrn_source_type 'SuperNova (Mo) X-ray Source'
_exptl_absorpt_coefficient_mu 1.569
_exptl_absorpt_correction_T_max 1.00000
_exptl_absorpt_correction_T_min 0.70738
_exptl_absorpt_correction_type multi-scan
_exptl_absorpt_process_details
;
CrysAlisPro 1.171.40.68a (Rigaku Oxford Diffraction, 2019)
Empirical absorption correction using spherical harmonics,
 implemented in SCALE3 ABSPACK scaling algorithm.
;
_exptl_crystal_colour 'clear colourless'
_exptl_crystal_colour_lustre clear
_exptl_crystal_colour_primary colourless
_exptl_crystal_density_diffrn 1.765
_exptl_crystal_description needle
_exptl_crystal_F_000 1088
_exptl_crystal_size_max 0.2
_exptl_crystal_size_mid 0.05
_exptl_crystal_size_min 0.05
_refine_diff_density_max 0.974
_refine_diff_density_min -0.777
_refine_diff_density_rms 0.098
_refine_ls_extinction_method none
_refine_ls_goodness_of_fit_ref 1.031
_refine_ls_hydrogen_treatment constr
_refine_ls_matrix_type full
_refine_ls_number_parameters 256
_refine_ls_number_reflns 4711
_refine_ls_number_restraints 0
_refine_ls_restrained_S_all 1.031
_refine_ls_R_factor_all 0.0757
_refine_ls_R_factor_gt 0.0434
_refine_ls_shift/su_max 0.000
_refine_ls_shift/su_mean 0.000
_refine_ls_structure_factor_coef Fsqd
_refine_ls_weighting_details 'w=1/[\s^2^(Fo^2^)+(0.0437P)^2^+4.2330P] where P=(Fo^2^+2Fc^2^)/3'
_refine_ls_weighting_scheme calc
_refine_ls_wR_factor_gt 0.0994
_refine_ls_wR_factor_ref 0.1125
_reflns_Friedel_coverage 0.000
_reflns_number_gt 3125
_reflns_number_total 4711
_reflns_threshold_expression 'I > 2\s(I)'
_cod_data_source_file d3dt03010e2.cif
_cod_data_source_block moc188
_cod_depositor_comments 'Adding full bibliography for 7714878--7714880.cif.'
_cod_database_code 7714878
_shelx_shelxl_version_number 2018/3
_chemical_oxdiff_formula 'C36 H30 Cl6 N4 O4 Ag1 Sb1 F6'
_shelx_space_group_comment
;
The symmetry employed for this shelxl refinement is uniquely defined
by the following loop, which should always be used as a source of
symmetry information in preference to the above space-group names.
They are only intended as comments.
;
_shelx_estimated_absorpt_t_max 0.926
_shelx_estimated_absorpt_t_min 0.744
_reflns_odcompleteness_completeness 99.91
_reflns_odcompleteness_iscentric 1
_reflns_odcompleteness_theta 26.32
_olex2_refinement_description
;
1. Fixed Uiso
 At 1.2 times of:
  All C(H) groups, All C(H,H) groups
2.a Ternary CH refined with riding coordinates:
 C7(H7)
2.b Secondary CH2 refined with riding coordinates:
 C6(H6A,H6B), C17(H17A,H17B)
2.c Aromatic/amide H refined with riding coordinates:
 C10(H10), C5(H5), C13(H13), C4(H4), C2(H2), C12(H12), C23(H23), C19(H19),
 C22(H22), C20(H20)
;
_olex2_submission_special_instructions 'No special instructions were received'
_oxdiff_exptl_absorpt_empirical_details
;
Empirical correction (ABSPACK) includes:
- Absorption correction using spherical harmonics
- Frame scaling
;
_oxdiff_exptl_absorpt_empirical_full_max 1.382
_oxdiff_exptl_absorpt_empirical_full_min 0.685

loop_
_space_group_symop_operation_xyz
'x, y, z'
'-x+1/2, y+1/2, -z+1/2'
'-x, -y, -z'
'x-1/2, -y-1/2, z-1/2'

loop_
_atom_site_label
_atom_site_type_symbol
_atom_site_fract_x
_atom_site_fract_y
_atom_site_fract_z
_atom_site_U_iso_or_equiv
_atom_site_adp_type
_atom_site_occupancy
_atom_site_site_symmetry_order
_atom_site_calc_flag
_atom_site_refinement_flags_posn
_atom_site_refinement_flags_adp
_atom_site_refinement_flags_occupancy
_atom_site_disorder_assembly
_atom_site_disorder_group
Sb25 Sb 0.000000 1.000000 0.500000 0.03004(13) Uani 1 2 d S . P . .
Ag1 Ag 0.000000 0.500000 0.500000 0.04126(15) Uani 1 2 d S . P . .
Cl14 Cl 0.35253(8) 1.09100(14) 0.66288(9) 0.0461(3) Uani 1 1 d . . . . .
Cl15 Cl 0.70760(9) 1.24689(16) 0.91547(9) 0.0492(3) Uani 1 1 d . . . . .
Cl24 Cl 0.64093(12) 0.02762(17) 0.61928(12) 0.0670(4) Uani 1 1 d . . . . .
O16 O 0.4689(2) 0.6387(3) 0.6960(2) 0.0350(7) Uani 1 1 d . . . . .
N1 N 0.2852(2) 0.6220(4) 0.6863(2) 0.0276(8) Uani 1 1 d . . . . .
N3 N 0.1458(3) 0.5266(5) 0.5906(3) 0.0369(10) Uani 1 1 d . . . . .
C6 C 0.3573(3) 0.7312(5) 0.7411(3) 0.0301(9) Uani 1 1 d . . . . .
H6A H 0.397107 0.691723 0.803956 0.036 Uiso 1 1 calc R U . . .
H6B H 0.325160 0.821777 0.746273 0.036 Uiso 1 1 calc R U . . .
C8 C 0.4926(3) 0.8906(5) 0.7558(3) 0.0314(10) Uani 1 1 d . . . . .
C10 C 0.5331(3) 1.1498(5) 0.7922(3) 0.0354(10) Uani 1 1 d . . . . .
H10 H 0.515491 1.251153 0.781613 0.042 Uiso 1 1 calc R U . . .
C5 C 0.2995(3) 0.4738(5) 0.6787(3) 0.0330(10) Uani 1 1 d . . . . .
H5 H 0.358545 0.422054 0.709336 0.040 Uiso 1 1 calc R U . . .
C7 C 0.4222(3) 0.7710(5) 0.6983(3) 0.0320(10) Uani 1 1 d . . . . .
H7 H 0.382091 0.808031 0.634057 0.038 Uiso 1 1 calc R U . . .
F27 F 0.1295(3) 1.0286(6) 0.5666(3) 0.1157(18) Uani 1 1 d . . . . .
C13 C 0.5847(3) 0.8542(6) 0.8242(3) 0.0365(11) Uani 1 1 d . . . . .
H13 H 0.602689 0.753189 0.836274 0.044 Uiso 1 1 calc R U . . .
C4 C 0.2142(3) 0.4161(5) 0.6199(3) 0.0332(10) Uani 1 1 d . . . . .
H4 H 0.202620 0.315501 0.601302 0.040 Uiso 1 1 calc R U . . .
C2 C 0.1917(3) 0.6483(5) 0.6317(3) 0.0336(10) Uani 1 1 d . . . . .
H2 H 0.162461 0.742638 0.623741 0.040 Uiso 1 1 calc R U . . .
C18 C 0.5362(3) 0.4893(6) 0.6246(3) 0.0361(10) Uani 1 1 d . . . . .
C12 C 0.6500(3) 0.9628(6) 0.8746(3) 0.0388(12) Uani 1 1 d . . . . .
H12 H 0.712303 0.936731 0.921091 0.047 Uiso 1 1 calc R U . . .
C9 C 0.4686(3) 1.0394(5) 0.7433(3) 0.0334(10) Uani 1 1 d . . . . .
C11 C 0.6239(3) 1.1077(6) 0.8569(3) 0.0367(11) Uani 1 1 d . . . . .
F26 F -0.0153(4) 1.0814(7) 0.3922(3) 0.127(2) Uani 1 1 d . . . . .
C23 C 0.4723(3) 0.3747(6) 0.5798(3) 0.0391(12) Uani 1 1 d . . . . .
H23 H 0.405528 0.394169 0.550035 0.047 Uiso 1 1 calc R U . . .
C19 C 0.6334(3) 0.4562(6) 0.6681(3) 0.0401(12) Uani 1 1 d . . . . .
H19 H 0.678375 0.532597 0.699075 0.048 Uiso 1 1 calc R U . . .
C22 C 0.5035(3) 0.2352(6) 0.5776(3) 0.0428(12) Uani 1 1 d . . . . .
H22 H 0.458744 0.158866 0.546135 0.051 Uiso 1 1 calc R U . . .
C21 C 0.6015(3) 0.2045(6) 0.6218(3) 0.0403(12) Uani 1 1 d . . . . .
C17 C 0.5012(4) 0.6407(6) 0.6275(3) 0.0421(12) Uani 1 1 d . . . . .
H17A H 0.553294 0.713720 0.644314 0.050 Uiso 1 1 calc R U . . .
H17B H 0.447844 0.667774 0.566505 0.050 Uiso 1 1 calc R U . . .
C20 C 0.6657(3) 0.3164(6) 0.6673(4) 0.0444(12) Uani 1 1 d . . . . .
H20 H 0.732412 0.296275 0.698036 0.053 Uiso 1 1 calc R U . . .
F28 F 0.0172(5) 0.8183(6) 0.4641(4) 0.195(4) Uani 1 1 d . . . . .

loop_
_atom_site_aniso_label
_atom_site_aniso_U_11
_atom_site_aniso_U_22
_atom_site_aniso_U_33
_atom_site_aniso_U_23
_atom_site_aniso_U_13
_atom_site_aniso_U_12
Sb25 0.0293(2) 0.0200(2) 0.0263(2) -0.00059(18) 0.00121(16) -0.00168(17)
Ag1 0.0272(2) 0.0481(3) 0.0384(3) 0.0049(3) 0.0072(2) -0.0044(2)
Cl14 0.0294(5) 0.0341(7) 0.0589(8) 0.0001(6) 0.0080(5) 0.0055(5)
Cl15 0.0419(6) 0.0519(8) 0.0432(7) -0.0064(6) 0.0116(5) -0.0171(6)
Cl24 0.0762(10) 0.0456(9) 0.0658(10) -0.0056(7) 0.0225(8) 0.0150(7)
O16 0.0385(17) 0.0306(18) 0.0389(18) 0.0032(14) 0.0207(14) 0.0048(14)
N1 0.0258(17) 0.024(2) 0.0322(19) 0.0059(16) 0.0129(15) 0.0032(14)
N3 0.0296(19) 0.040(3) 0.036(2) 0.0045(18) 0.0115(17) 0.0008(16)
C6 0.029(2) 0.028(2) 0.032(2) -0.0012(19) 0.0143(18) 0.0011(18)
C8 0.032(2) 0.034(3) 0.031(2) 0.002(2) 0.0170(19) 0.0032(19)
C10 0.032(2) 0.031(3) 0.039(3) -0.001(2) 0.013(2) -0.0010(19)
C5 0.030(2) 0.031(3) 0.042(3) 0.005(2) 0.020(2) 0.0056(18)
C7 0.030(2) 0.027(2) 0.039(2) -0.002(2) 0.0160(19) 0.0030(18)
F27 0.0359(19) 0.160(5) 0.110(3) -0.006(3) 0.001(2) -0.012(2)
C13 0.033(2) 0.036(3) 0.039(3) 0.002(2) 0.016(2) 0.004(2)
C4 0.037(2) 0.025(2) 0.042(3) 0.000(2) 0.023(2) -0.0035(19)
C2 0.028(2) 0.032(3) 0.036(2) 0.007(2) 0.0116(19) 0.0055(19)
C18 0.042(2) 0.041(3) 0.034(2) 0.002(2) 0.025(2) -0.002(2)
C12 0.026(2) 0.048(3) 0.036(3) 0.003(2) 0.0091(19) 0.002(2)
C9 0.026(2) 0.036(3) 0.037(2) -0.002(2) 0.0141(19) 0.0021(18)
C11 0.033(2) 0.044(3) 0.032(2) -0.004(2) 0.0143(19) -0.011(2)
F26 0.133(4) 0.170(5) 0.067(3) 0.049(3) 0.038(3) -0.017(4)
C23 0.029(2) 0.057(3) 0.029(2) 0.003(2) 0.0114(19) -0.003(2)
C19 0.031(2) 0.042(3) 0.043(3) -0.003(2) 0.014(2) -0.007(2)
C22 0.039(3) 0.048(3) 0.036(3) -0.008(2) 0.013(2) -0.010(2)
C21 0.047(3) 0.044(3) 0.031(2) -0.004(2) 0.019(2) -0.005(2)
C17 0.051(3) 0.044(3) 0.045(3) 0.006(2) 0.034(2) 0.003(2)
C20 0.030(2) 0.051(3) 0.051(3) -0.002(3) 0.018(2) 0.001(2)
F28 0.227(6) 0.084(4) 0.099(4) -0.053(3) -0.066(4) 0.089(4)

loop_
_atom_type_symbol
_atom_type_description
_atom_type_scat_dispersion_real
_atom_type_scat_dispersion_imag
_atom_type_scat_source
C C 0.0033 0.0016 'International Tables Vol C Tables 4.2.6.8 and 6.1.1.4'
H H 0.0000 0.0000 'International Tables Vol C Tables 4.2.6.8 and 6.1.1.4'
Ag Ag -0.8971 1.1015 'International Tables Vol C Tables 4.2.6.8 and 6.1.1.4'
Cl Cl 0.1484 0.1585 'International Tables Vol C Tables 4.2.6.8 and 6.1.1.4'
F F 0.0171 0.0103 'International Tables Vol C Tables 4.2.6.8 and 6.1.1.4'
N N 0.0061 0.0033 'International Tables Vol C Tables 4.2.6.8 and 6.1.1.4'
O O 0.0106 0.0060 'International Tables Vol C Tables 4.2.6.8 and 6.1.1.4'
Sb Sb -0.5866 1.5461 'International Tables Vol C Tables 4.2.6.8 and 6.1.1.4'

loop_
_geom_angle_atom_site_label_1
_geom_angle_atom_site_label_2
_geom_angle_atom_site_label_3
_geom_angle
_geom_angle_site_symmetry_1
_geom_angle_site_symmetry_3
_geom_angle_publ_flag
F27 Sb25 F27 180.00(14) . 3_576 ?
F26 Sb25 F27 96.9(2) . . ?
F26 Sb25 F27 83.1(2) . 3_576 ?
F26 Sb25 F27 96.9(2) 3_576 3_576 ?
F26 Sb25 F27 83.1(2) 3_576 . ?
F26 Sb25 F26 180.0 . 3_576 ?
F28 Sb25 F27 91.4(3) . . ?
F28 Sb25 F27 88.6(3) 3_576 . ?
F28 Sb25 F27 91.4(3) 3_576 3_576 ?
F28 Sb25 F27 88.6(3) . 3_576 ?
F28 Sb25 F26 91.1(3) . . ?
F28 Sb25 F26 91.1(3) 3_576 3_576 ?
F28 Sb25 F26 88.9(3) 3_576 . ?
F28 Sb25 F26 88.9(3) . 3_576 ?
F28 Sb25 F28 180.0 . 3_576 ?
N3 Ag1 N3 180.0 . 3_566 ?
C7 O16 C17 113.2(3) . . ?
C5 N1 C6 127.0(4) . . ?
C2 N1 C6 126.1(4) . . ?
C2 N1 C5 106.9(4) . . ?
C4 N3 Ag1 125.9(3) . . ?
C2 N3 Ag1 128.3(3) . . ?
C2 N3 C4 105.8(4) . . ?
N1 C6 H6A 109.2 . . ?
N1 C6 H6B 109.2 . . ?
N1 C6 C7 112.0(4) . . ?
H6A C6 H6B 107.9 . . ?
C7 C6 H6A 109.2 . . ?
C7 C6 H6B 109.2 . . ?
C13 C8 C7 120.9(4) . . ?
C9 C8 C7 122.0(4) . . ?
C9 C8 C13 117.1(4) . . ?
C9 C10 H10 121.2 . . ?
C11 C10 H10 121.2 . . ?
C11 C10 C9 117.7(5) . . ?
N1 C5 H5 126.6 . . ?
C4 C5 N1 106.9(4) . . ?
C4 C5 H5 126.6 . . ?
O16 C7 C6 106.6(4) . . ?
O16 C7 C8 112.3(3) . . ?
O16 C7 H7 109.5 . . ?
C6 C7 H7 109.5 . . ?
C8 C7 C6 109.5(4) . . ?
C8 C7 H7 109.5 . . ?
C8 C13 H13 119.4 . . ?
C12 C13 C8 121.1(5) . . ?
C12 C13 H13 119.4 . . ?
N3 C4 H4 125.4 . . ?
C5 C4 N3 109.2(4) . . ?
C5 C4 H4 125.4 . . ?
N1 C2 H2 124.4 . . ?
N3 C2 N1 111.3(4) . . ?
N3 C2 H2 124.4 . . ?
C23 C18 C17 120.9(4) . . ?
C19 C18 C23 117.6(5) . . ?
C19 C18 C17 121.4(5) . . ?
C13 C12 H12 120.4 . . ?
C11 C12 C13 119.3(4) . . ?
C11 C12 H12 120.4 . . ?
C8 C9 Cl14 119.2(3) . . ?
C10 C9 Cl14 118.2(4) . . ?
C10 C9 C8 122.6(4) . . ?
C10 C11 Cl15 118.0(4) . . ?
C12 C11 Cl15 120.0(4) . . ?
C12 C11 C10 122.1(4) . . ?
C18 C23 H23 119.3 . . ?
C22 C23 C18 121.4(4) . . ?
C22 C23 H23 119.3 . . ?
C18 C19 H19 119.2 . . ?
C20 C19 C18 121.6(5) . . ?
C20 C19 H19 119.2 . . ?
C23 C22 H22 120.0 . . ?
C23 C22 C21 120.0(5) . . ?
C21 C22 H22 120.0 . . ?
C22 C21 Cl24 119.9(4) . . ?
C20 C21 Cl24 120.7(4) . . ?
C20 C21 C22 119.4(5) . . ?
O16 C17 C18 106.8(4) . . ?
O16 C17 H17A 110.4 . . ?
O16 C17 H17B 110.4 . . ?
C18 C17 H17A 110.4 . . ?
C18 C17 H17B 110.4 . . ?
H17A C17 H17B 108.6 . . ?
C19 C20 C21 120.0(5) . . ?
C19 C20 H20 120.0 . . ?
C21 C20 H20 120.0 . . ?

loop_
_geom_bond_atom_site_label_1
_geom_bond_atom_site_label_2
_geom_bond_distance
_geom_bond_site_symmetry_2
_geom_bond_publ_flag
Sb25 F27 1.832(3) . ?
Sb25 F27 1.832(3) 3_576 ?
Sb25 F26 1.829(4) 3_576 ?
Sb25 F26 1.829(4) . ?
Sb25 F28 1.810(4) 3_576 ?
Sb25 F28 1.810(4) . ?
Ag1 N3 2.089(4) 3_566 ?
Ag1 N3 2.089(4) . ?
Cl14 C9 1.748(4) . ?
Cl15 C11 1.751(5) . ?
Cl24 C21 1.726(6) . ?
O16 C7 1.418(5) . ?
O16 C17 1.443(5) . ?
N1 C6 1.456(5) . ?
N1 C5 1.376(5) . ?
N1 C2 1.343(5) . ?
N3 C4 1.383(6) . ?
N3 C2 1.318(6) . ?
C6 H6A 0.9900 . ?
C6 H6B 0.9900 . ?
C6 C7 1.541(6) . ?
C8 C7 1.520(6) . ?
C8 C13 1.398(6) . ?
C8 C9 1.387(6) . ?
C10 H10 0.9500 . ?
C10 C9 1.383(6) . ?
C10 C11 1.380(6) . ?
C5 H5 0.9500 . ?
C5 C4 1.343(6) . ?
C7 H7 1.0000 . ?
C13 H13 0.9500 . ?
C13 C12 1.384(7) . ?
C4 H4 0.9500 . ?
C2 H2 0.9500 . ?
C18 C23 1.393(7) . ?
C18 C19 1.391(6) . ?
C18 C17 1.487(7) . ?
C12 H12 0.9500 . ?
C12 C11 1.363(7) . ?
C23 H23 0.9500 . ?
C23 C22 1.362(7) . ?
C19 H19 0.9500 . ?
C19 C20 1.367(7) . ?
C22 H22 0.9500 . ?
C22 C21 1.397(7) . ?
C21 C20 1.379(7) . ?
C17 H17A 0.9900 . ?
C17 H17B 0.9900 . ?
C20 H20 0.9500 . ?

loop_
_geom_torsion_atom_site_label_1
_geom_torsion_atom_site_label_2
_geom_torsion_atom_site_label_3
_geom_torsion_atom_site_label_4
_geom_torsion
_geom_torsion_site_symmetry_1
_geom_torsion_site_symmetry_2
_geom_torsion_site_symmetry_3
_geom_torsion_site_symmetry_4
_geom_torsion_publ_flag
Ag1 N3 C4 C5 -179.1(3) . . . . ?
Ag1 N3 C2 N1 179.1(3) . . . . ?
Cl24 C21 C20 C19 179.5(4) . . . . ?
N1 C6 C7 O16 -61.1(4) . . . . ?
N1 C6 C7 C8 177.2(4) . . . . ?
N1 C5 C4 N3 -0.4(5) . . . . ?
C6 N1 C5 C4 -178.8(4) . . . . ?
C6 N1 C2 N3 179.2(4) . . . . ?
C8 C13 C12 C11 -0.2(7) . . . . ?
C5 N1 C6 C7 73.3(5) . . . . ?
C5 N1 C2 N3 0.4(5) . . . . ?
C7 O16 C17 C18 -172.5(4) . . . . ?
C7 C8 C13 C12 177.8(4) . . . . ?
C7 C8 C9 Cl14 3.0(6) . . . . ?
C7 C8 C9 C10 -177.1(4) . . . . ?
C13 C8 C7 O16 -22.9(6) . . . . ?
C13 C8 C7 C6 95.3(5) . . . . ?
C13 C8 C9 Cl14 -176.7(3) . . . . ?
C13 C8 C9 C10 3.2(7) . . . . ?
C13 C12 C11 Cl15 -176.4(4) . . . . ?
C13 C12 C11 C10 2.2(7) . . . . ?
C4 N3 C2 N1 -0.7(5) . . . . ?
C2 N1 C6 C7 -105.3(5) . . . . ?
C2 N1 C5 C4 0.0(5) . . . . ?
C2 N3 C4 C5 0.7(5) . . . . ?
C18 C23 C22 C21 0.6(7) . . . . ?
C18 C19 C20 C21 0.7(8) . . . . ?
C9 C8 C7 O16 157.4(4) . . . . ?
C9 C8 C7 C6 -84.4(5) . . . . ?
C9 C8 C13 C12 -2.4(7) . . . . ?
C9 C10 C11 Cl15 177.2(3) . . . . ?
C9 C10 C11 C12 -1.5(7) . . . . ?
C11 C10 C9 Cl14 178.6(3) . . . . ?
C11 C10 C9 C8 -1.3(7) . . . . ?
C23 C18 C19 C20 0.0(7) . . . . ?
C23 C18 C17 O16 77.2(5) . . . . ?
C23 C22 C21 Cl24 179.8(4) . . . . ?
C23 C22 C21 C20 0.0(7) . . . . ?
C19 C18 C23 C22 -0.6(7) . . . . ?
C19 C18 C17 O16 -101.3(5) . . . . ?
C22 C21 C20 C19 -0.7(8) . . . . ?
C17 O16 C7 C6 156.7(4) . . . . ?
C17 O16 C7 C8 -83.4(5) . . . . ?
C17 C18 C23 C22 -179.2(4) . . . . ?
C17 C18 C19 C20 178.5(5) . . . . ?
